data_4121355
loop_
_publ_author_name
'Mar\'ia J. Bernal'
'Olga Torres'
'Marta Mart\'in'
'Eduardo Sola'

_publ_contact_author_address
;
  Dr. Marta Mart\'in
  Departamento de Qu\'imica Inorg\'anica - I.C.M.A.
  Facultad de Ciencias
  Universidad de Zaragoza - C.S.I.C.
  50009 Zaragoza, Spain
;
_publ_contact_author_email martam@unizar.es
_publ_contact_author_fax '+34 956 761187'
_publ_contact_author_name 'Dr. Marta Mart\'in'
_publ_contact_author_phone '+34 976 762026'
_publ_section_title
;
 Reversible Insertion of Carbenes into Ruthenium-Silicon Bonds
;
_journal_name_full 'Journal of the American Chemical Society'
_journal_page_first 19008
_journal_page_last 19015
_journal_paper_doi 10.1021/ja410822p
_journal_volume 135
_journal_year 2013
_chemical_formula_moiety 'C50 H78 Cl2 P4 Ru2 Si2, 0.5(C7 H8)'
_chemical_formula_sum 'C53.5 H82 Cl2 P4 Ru2 Si2'
_chemical_formula_weight 1178.29
_space_group_IT_number 14
_symmetry_cell_setting monoclinic
_symmetry_space_group_name_Hall '-P 2yn'
_symmetry_space_group_name_H-M 'P 1 21/n 1'
_atom_sites_solution_hydrogens geom
_atom_sites_solution_primary heavy
_atom_sites_solution_secondary difmap
_audit_creation_method SHELXL-97
_cell_angle_alpha 90.00
_cell_angle_beta 106.130(2)
_cell_angle_gamma 90.00
_cell_formula_units_Z 4
_cell_length_a 10.7041(15)
_cell_length_b 47.995(7)
_cell_length_c 11.3362(16)
_cell_measurement_reflns_used 8902
_cell_measurement_temperature 100.0(2)
_cell_measurement_theta_max 29.95
_cell_measurement_theta_min 2.15
_cell_volume 5594.6(14)
_computing_cell_refinement 'SAINT+ v. 6.01 (Bruker AXS, 2000)'
_computing_data_collection 'SMART v. 5.611 (Bruker AXS, 2000)'
_computing_data_reduction 'SAINT+ v. 6.01 (Bruker AXS, 2000)'
_computing_molecular_graphics 'XP program, SHELXTL v6.10, Bruker2000'
_computing_publication_material 'XCIF program, SHELXTLv6.10,BrukerAXS'
_computing_structure_refinement 'SHELXL-97 (Sheldrick, 1997)'
_computing_structure_solution 'SHELXS-97 (Sheldrick, 1990)'
_diffrn_ambient_temperature 100.0(2)
_diffrn_detector_area_resol_mean 8.26
_diffrn_measured_fraction_theta_full 0.999
_diffrn_measured_fraction_theta_max 0.934
_diffrn_measurement_device_type 'Bruker SMART APEX CCD system'
_diffrn_measurement_method '\w rotations with narrow frames'
_diffrn_radiation_monochromator graphite
_diffrn_radiation_source 'fine-focus sealed tube'
_diffrn_radiation_type MoK\a
_diffrn_radiation_wavelength 0.71073
_diffrn_reflns_av_R_equivalents 0.0559
_diffrn_reflns_av_sigmaI/netI 0.0923
_diffrn_reflns_limit_h_max 13
_diffrn_reflns_limit_h_min -15
_diffrn_reflns_limit_k_max 66
_diffrn_reflns_limit_k_min -67
_diffrn_reflns_limit_l_max 15
_diffrn_reflns_limit_l_min -15
_diffrn_reflns_number 50165
_diffrn_reflns_theta_full 27.50
_diffrn_reflns_theta_max 30.39
_diffrn_reflns_theta_min 1.70
_diffrn_standards_decay_% 'no decay'
_exptl_absorpt_coefficient_mu 0.827
_exptl_absorpt_correction_T_max 0.959
_exptl_absorpt_correction_T_min 0.829
_exptl_absorpt_correction_type multi-scan
_exptl_absorpt_process_details
;
  SADABS: Area-Detector Absorption Correction. (1996)  Bruker-AXS 
  within SAINT+ package, v. 6.01.
;
_exptl_crystal_colour orange
_exptl_crystal_density_diffrn 1.399
_exptl_crystal_description 'irregular block'
_exptl_crystal_F_000 2452
_exptl_crystal_size_max 0.08
_exptl_crystal_size_mid 0.06
_exptl_crystal_size_min 0.06
_refine_diff_density_max 0.895
_refine_diff_density_min -0.918
_refine_diff_density_rms 0.096
_refine_ls_extinction_method none
_refine_ls_goodness_of_fit_ref 0.845
_refine_ls_hydrogen_treatment constr
_refine_ls_matrix_type full
_refine_ls_number_parameters 611
_refine_ls_number_reflns 15778
_refine_ls_number_restraints 58
_refine_ls_restrained_S_all 0.845
_refine_ls_R_factor_all 0.0681
_refine_ls_R_factor_gt 0.0368
_refine_ls_shift/su_max 0.002
_refine_ls_shift/su_mean 0.000
_refine_ls_structure_factor_coef Fsqd
_refine_ls_weighting_details 'calc w=1/[\s^2^(Fo^2^)+(0.0191P)^2^+0.0000P] where P=(Fo^2^+2Fc^2^)/3'
_refine_ls_weighting_scheme calc
_refine_ls_wR_factor_gt 0.0596
_refine_ls_wR_factor_ref 0.0650
_reflns_number_gt 10543
_reflns_number_total 15778
_reflns_threshold_expression >2sigma(I)
_cod_data_source_file ja410822p_si_002_2.cif
_cod_data_source_block mo_mar223a
_cod_original_cell_volume 5594.7(14)
_cod_original_sg_symbol_H-M 'P 21/n'
_cod_original_formula_sum 'C53.50 H82 Cl2 P4 Ru2 Si2'
_cod_database_code 4121355

loop_
_symmetry_equiv_pos_as_xyz
'x, y, z'
'-x+1/2, y+1/2, -z+1/2'
'-x, -y, -z'
'x-1/2, -y-1/2, z-1/2'

loop_
_atom_site_label
_atom_site_type_symbol
_atom_site_fract_x
_atom_site_fract_y
_atom_site_fract_z
_atom_site_U_iso_or_equiv
_atom_site_adp_type
_atom_site_occupancy
_atom_site_symmetry_multiplicity
_atom_site_calc_flag
_atom_site_refinement_flags
_atom_site_disorder_assembly
_atom_site_disorder_group
Ru1 Ru 0.873365(18) 0.099968(4) 0.683084(18) 0.01236(5) Uani 1 1 d . . .
Ru2 Ru 1.065071(18) 0.161252(4) 0.847808(18) 0.01237(5) Uani 1 1 d . . .
Cl1 Cl 0.93931(6) 0.120918(14) 0.88739(6) 0.02188(15) Uani 1 1 d . . .
Cl2 Cl 0.96188(6) 0.144905(13) 0.63771(6) 0.01849(14) Uani 1 1 d . . .
P1 P 0.74177(6) 0.069189(14) 0.74148(6) 0.01389(14) Uani 1 1 d . . .
P2 P 0.93305(6) 0.078375(14) 0.53100(6) 0.01469(14) Uani 1 1 d . . .
P3 P 1.15393(6) 0.199446(14) 0.78840(6) 0.01359(14) Uani 1 1 d . . .
P4 P 1.17747(6) 0.164530(15) 1.04825(6) 0.01655(15) Uani 1 1 d . . .
Si1 Si 0.69278(6) 0.108961(15) 0.52318(7) 0.01475(15) Uani 1 1 d . . .
Si2 Si 0.93746(7) 0.191753(16) 0.91299(7) 0.01720(16) Uani 1 1 d . . .
C1 C 0.5976(2) 0.06062(5) 0.6145(2) 0.0153(5) Uani 1 1 d . . .
C2 C 0.5687(2) 0.08025(5) 0.5186(2) 0.0155(5) Uani 1 1 d . . .
C3 C 0.4567(2) 0.07603(6) 0.4216(2) 0.0224(6) Uani 1 1 d . . .
H3 H 0.4340 0.0893 0.3570 0.027 Uiso 1 1 calc R . .
C4 C 0.3786(3) 0.05301(6) 0.4177(3) 0.0274(7) Uani 1 1 d . . .
H4 H 0.3030 0.0506 0.3508 0.033 Uiso 1 1 calc R . .
C5 C 0.4097(3) 0.03351(6) 0.5105(3) 0.0258(7) Uani 1 1 d . . .
H5 H 0.3571 0.0174 0.5062 0.031 Uiso 1 1 calc R . .
C6 C 0.5178(2) 0.03742(6) 0.6102(2) 0.0213(6) Uani 1 1 d . . .
H6 H 0.5375 0.0243 0.6755 0.026 Uiso 1 1 calc R . .
C7 C 0.6060(3) 0.14335(5) 0.5164(3) 0.0239(6) Uani 1 1 d . . .
H7A H 0.5399 0.1451 0.4371 0.036 Uiso 1 1 calc R . .
H7B H 0.6688 0.1586 0.5256 0.036 Uiso 1 1 calc R . .
H7C H 0.5640 0.1443 0.5829 0.036 Uiso 1 1 calc R . .
C8 C 0.7436(2) 0.10819(5) 0.3752(2) 0.0156(5) Uani 1 1 d . . .
C9 C 0.8661(2) 0.09618(5) 0.3853(2) 0.0166(6) Uani 1 1 d . . .
C10 C 0.9196(2) 0.09657(6) 0.2861(2) 0.0207(6) Uani 1 1 d . . .
H10 H 1.0031 0.0888 0.2944 0.025 Uiso 1 1 calc R . .
C11 C 0.8506(3) 0.10834(6) 0.1759(2) 0.0252(7) Uani 1 1 d . . .
H11 H 0.8873 0.1088 0.1087 0.030 Uiso 1 1 calc R . .
C12 C 0.7281(3) 0.11940(6) 0.1635(2) 0.0271(7) Uani 1 1 d . . .
H12 H 0.6801 0.1271 0.0871 0.033 Uiso 1 1 calc R . .
C13 C 0.6755(3) 0.11930(6) 0.2611(2) 0.0221(6) Uani 1 1 d . . .
H13 H 0.5913 0.1269 0.2511 0.027 Uiso 1 1 calc R . .
C14 C 0.6632(2) 0.08635(5) 0.8515(2) 0.0159(6) Uani 1 1 d . . .
H14 H 0.7351 0.0917 0.9253 0.019 Uiso 1 1 calc R . .
C15 C 0.5933(2) 0.11330(6) 0.7994(2) 0.0232(6) Uani 1 1 d . . .
H15A H 0.5217 0.1090 0.7265 0.035 Uiso 1 1 calc R . .
H15B H 0.6547 0.1260 0.7768 0.035 Uiso 1 1 calc R . .
H15C H 0.5586 0.1222 0.8615 0.035 Uiso 1 1 calc R . .
C16 C 0.5704(3) 0.06767(6) 0.8976(3) 0.0265(7) Uani 1 1 d . . .
H16A H 0.5338 0.0783 0.9540 0.040 Uiso 1 1 calc R . .
H16B H 0.6182 0.0515 0.9406 0.040 Uiso 1 1 calc R . .
H16C H 0.4999 0.0613 0.8276 0.040 Uiso 1 1 calc R . .
C17 C 0.7953(2) 0.03611(5) 0.8261(2) 0.0187(6) Uani 1 1 d . . .
H17 H 0.7177 0.0274 0.8443 0.022 Uiso 1 1 calc R . .
C18 C 0.8520(3) 0.01504(6) 0.7546(3) 0.0262(7) Uani 1 1 d . . .
H18A H 0.9320 0.0226 0.7411 0.039 Uiso 1 1 calc R . .
H18B H 0.7888 0.0113 0.6752 0.039 Uiso 1 1 calc R . .
H18C H 0.8716 -0.0023 0.8015 0.039 Uiso 1 1 calc R . .
C19 C 0.8952(3) 0.04263(6) 0.9489(2) 0.0294(7) Uani 1 1 d . . .
H19A H 0.9259 0.0252 0.9923 0.044 Uiso 1 1 calc R . .
H19B H 0.8546 0.0542 0.9992 0.044 Uiso 1 1 calc R . .
H19C H 0.9690 0.0526 0.9337 0.044 Uiso 1 1 calc R . .
C20 C 1.1138(2) 0.07795(6) 0.5627(3) 0.0229(6) Uani 1 1 d . . .
H20 H 1.1330 0.0677 0.4929 0.027 Uiso 1 1 calc R . .
C21 C 1.1820(3) 0.10591(6) 0.5708(3) 0.0385(9) Uani 1 1 d . . .
H21A H 1.1800 0.1153 0.6470 0.058 Uiso 1 1 calc R . .
H21B H 1.1375 0.1174 0.5004 0.058 Uiso 1 1 calc R . .
H21C H 1.2725 0.1030 0.5704 0.058 Uiso 1 1 calc R . .
C22 C 1.1725(3) 0.06063(7) 0.6780(3) 0.0391(8) Uani 1 1 d . . .
H22A H 1.2662 0.0585 0.6897 0.059 Uiso 1 1 calc R . .
H22B H 1.1314 0.0422 0.6687 0.059 Uiso 1 1 calc R . .
H22C H 1.1574 0.0700 0.7495 0.059 Uiso 1 1 calc R . .
C23 C 0.8958(2) 0.04133(5) 0.4766(2) 0.0178(6) Uani 1 1 d . . .
H23 H 0.9110 0.0295 0.5519 0.021 Uiso 1 1 calc R . .
C24 C 0.9813(3) 0.02934(6) 0.4000(3) 0.0284(7) Uani 1 1 d . . .
H24A H 0.9505 0.0107 0.3711 0.043 Uiso 1 1 calc R . .
H24B H 1.0717 0.0283 0.4508 0.043 Uiso 1 1 calc R . .
H24C H 0.9763 0.0415 0.3293 0.043 Uiso 1 1 calc R . .
C25 C 0.7553(2) 0.03701(6) 0.4040(3) 0.0267(7) Uani 1 1 d . . .
H25A H 0.7359 0.0484 0.3294 0.040 Uiso 1 1 calc R . .
H25B H 0.6982 0.0425 0.4542 0.040 Uiso 1 1 calc R . .
H25C H 0.7410 0.0173 0.3815 0.040 Uiso 1 1 calc R . .
C26 C 1.1143(2) 0.23119(5) 0.8626(2) 0.0155(5) Uani 1 1 d . . .
C27 C 1.0135(2) 0.22764(5) 0.9193(2) 0.0171(6) Uani 1 1 d . . .
C28 C 0.9761(3) 0.25057(6) 0.9780(2) 0.0233(6) Uani 1 1 d . . .
H28 H 0.9087 0.2484 1.0168 0.028 Uiso 1 1 calc R . .
C29 C 1.0343(2) 0.27617(6) 0.9808(2) 0.0232(6) Uani 1 1 d . . .
H29 H 1.0086 0.2913 1.0227 0.028 Uiso 1 1 calc R . .
C30 C 1.1303(2) 0.27975(6) 0.9224(2) 0.0231(6) Uani 1 1 d . . .
H30 H 1.1698 0.2975 0.9231 0.028 Uiso 1 1 calc R . .
C31 C 1.1698(2) 0.25757(5) 0.8624(2) 0.0196(6) Uani 1 1 d . . .
H31 H 1.2349 0.2603 0.8211 0.023 Uiso 1 1 calc R . .
C32 C 0.7602(2) 0.19500(6) 0.8273(3) 0.0304(7) Uani 1 1 d . . .
H32A H 0.7143 0.1780 0.8385 0.046 Uiso 1 1 calc R . .
H32B H 0.7514 0.1977 0.7397 0.046 Uiso 1 1 calc R . .
H32C H 0.7226 0.2110 0.8589 0.046 Uiso 1 1 calc R . .
C33 C 0.9476(3) 0.18262(6) 1.0776(2) 0.0210(6) Uani 1 1 d . . .
C34 C 1.0632(3) 0.16924(6) 1.1419(2) 0.0215(6) Uani 1 1 d . . .
C35 C 1.0868(3) 0.16262(6) 1.2659(3) 0.0300(7) Uani 1 1 d . . .
H35 H 1.1668 0.1543 1.3096 0.036 Uiso 1 1 calc R . .
C36 C 0.9924(3) 0.16828(6) 1.3247(3) 0.0369(8) Uani 1 1 d . . .
H36 H 1.0069 0.1633 1.4085 0.044 Uiso 1 1 calc R . .
C37 C 0.8773(3) 0.18111(6) 1.2632(3) 0.0390(9) Uani 1 1 d . . .
H37 H 0.8135 0.1850 1.3048 0.047 Uiso 1 1 calc R . .
C38 C 0.8550(3) 0.18833(6) 1.1409(3) 0.0313(7) Uani 1 1 d . . .
H38 H 0.7758 0.1973 1.0992 0.038 Uiso 1 1 calc R . .
C39 C 1.0918(2) 0.20815(5) 0.6232(2) 0.0180(6) Uani 1 1 d . . .
H39 H 1.1006 0.1909 0.5767 0.022 Uiso 1 1 calc R . .
C40 C 0.9469(2) 0.21504(6) 0.5894(2) 0.0245(6) Uani 1 1 d . . .
H40A H 0.9339 0.2324 0.6297 0.037 Uiso 1 1 calc R . .
H40B H 0.9001 0.1999 0.6167 0.037 Uiso 1 1 calc R . .
H40C H 0.9137 0.2172 0.5002 0.037 Uiso 1 1 calc R . .
C41 C 1.1619(3) 0.23148(6) 0.5740(3) 0.0301(7) Uani 1 1 d . . .
H41A H 1.1253 0.2330 0.4849 0.045 Uiso 1 1 calc R . .
H41B H 1.2548 0.2271 0.5930 0.045 Uiso 1 1 calc R . .
H41C H 1.1503 0.2492 0.6128 0.045 Uiso 1 1 calc R . .
C42 C 1.3338(2) 0.19591(5) 0.8151(3) 0.0198(6) Uani 1 1 d . . .
H42 H 1.3632 0.1849 0.8927 0.024 Uiso 1 1 calc R . .
C43 C 1.4219(2) 0.22165(6) 0.8382(3) 0.0332(8) Uani 1 1 d . . .
H43A H 1.5128 0.2158 0.8540 0.050 Uiso 1 1 calc R . .
H43B H 1.4109 0.2318 0.9096 0.050 Uiso 1 1 calc R . .
H43C H 1.3984 0.2338 0.7659 0.050 Uiso 1 1 calc R . .
C44 C 1.3610(2) 0.17683(6) 0.7162(3) 0.0272(7) Uani 1 1 d . . .
H44A H 1.3376 0.1865 0.6370 0.041 Uiso 1 1 calc R . .
H44B H 1.3091 0.1598 0.7098 0.041 Uiso 1 1 calc R . .
H44C H 1.4536 0.1720 0.7387 0.041 Uiso 1 1 calc R . .
C45 C 1.2731(2) 0.13235(6) 1.1064(3) 0.0237(6) Uani 1 1 d . . .
H45 H 1.3426 0.1375 1.1824 0.028 Uiso 1 1 calc R . .
C46 C 1.1954(3) 0.10811(6) 1.1394(3) 0.0304(7) Uani 1 1 d . . .
H46A H 1.1261 0.1026 1.0666 0.046 Uiso 1 1 calc R . .
H46B H 1.1570 0.1140 1.2044 0.046 Uiso 1 1 calc R . .
H46C H 1.2535 0.0922 1.1682 0.046 Uiso 1 1 calc R . .
C47 C 1.3399(3) 0.12216(6) 1.0119(3) 0.0345(8) Uani 1 1 d . . .
H47A H 1.3997 0.1070 1.0471 0.052 Uiso 1 1 calc R . .
H47B H 1.3886 0.1375 0.9889 0.052 Uiso 1 1 calc R . .
H47C H 1.2742 0.1154 0.9388 0.052 Uiso 1 1 calc R . .
C48 C 1.2983(2) 0.19396(6) 1.1075(2) 0.0218(6) Uani 1 1 d . . .
H48 H 1.2901 0.2065 1.0354 0.026 Uiso 1 1 calc R . .
C49 C 1.2663(3) 0.21225(6) 1.2059(3) 0.0331(8) Uani 1 1 d . . .
H49A H 1.2756 0.2013 1.2808 0.050 Uiso 1 1 calc R . .
H49B H 1.1767 0.2190 1.1759 0.050 Uiso 1 1 calc R . .
H49C H 1.3261 0.2281 1.2240 0.050 Uiso 1 1 calc R . .
C50 C 1.4421(3) 0.18573(6) 1.1496(3) 0.0345(8) Uani 1 1 d . . .
H50A H 1.4962 0.2025 1.1570 0.052 Uiso 1 1 calc R . .
H50B H 1.4617 0.1731 1.0892 0.052 Uiso 1 1 calc R . .
H50C H 1.4606 0.1764 1.2294 0.052 Uiso 1 1 calc R . .
C51 C 0.6959(8) -0.03027(16) -0.0213(8) 0.065(3) Uani 0.50 1 d PDU A -1
H51A H 0.6830 -0.0493 0.0046 0.098 Uiso 0.50 1 calc PR A -1
H51B H 0.7784 -0.0229 0.0307 0.098 Uiso 0.50 1 calc PR A -1
H51C H 0.6981 -0.0304 -0.1071 0.098 Uiso 0.50 1 calc PR A -1
C52 C 0.3775(12) 0.0192(3) 0.0205(15) 0.061(3) Uani 0.50 1 d PGU A -1
H52 H 0.3064 0.0299 0.0305 0.073 Uiso 0.50 1 calc PR A -1
C53 C 0.4922(13) 0.0178(3) 0.1151(13) 0.059(3) Uani 0.50 1 d PGU A -1
H53 H 0.4996 0.0275 0.1897 0.071 Uiso 0.50 1 calc PR A -1
C54 C 0.5963(11) 0.0022(3) 0.1005(12) 0.046(3) Uani 0.50 1 d PGU A -1
H54 H 0.6747 0.0012 0.1651 0.055 Uiso 0.50 1 calc PR A -1
C55 C 0.5855(11) -0.0120(3) -0.0087(12) 0.051(3) Uani 0.50 1 d PGDU A -1
C56 C 0.4707(11) -0.0106(3) -0.1033(12) 0.054(3) Uani 0.50 1 d PGU A -1
H56 H 0.4634 -0.0203 -0.1780 0.065 Uiso 0.50 1 calc PR A -1
C57 C 0.3667(11) 0.0050(3) -0.0887(14) 0.063(4) Uani 0.50 1 d PGU A -1
H57 H 0.2883 0.0060 -0.1534 0.075 Uiso 0.50 1 calc PR A -1

loop_
_atom_site_aniso_label
_atom_site_aniso_U_11
_atom_site_aniso_U_22
_atom_site_aniso_U_33
_atom_site_aniso_U_23
_atom_site_aniso_U_13
_atom_site_aniso_U_12
Ru1 0.01389(10) 0.01313(11) 0.01061(10) -0.00032(9) 0.00430(8) -0.00158(9)
Ru2 0.01228(9) 0.01391(11) 0.01140(10) -0.00112(9) 0.00404(7) -0.00116(9)
Cl1 0.0296(4) 0.0258(4) 0.0114(3) -0.0026(3) 0.0075(3) -0.0144(3)
Cl2 0.0281(3) 0.0177(3) 0.0106(3) -0.0018(3) 0.0069(3) -0.0106(3)
P1 0.0150(3) 0.0138(4) 0.0136(4) 0.0007(3) 0.0052(3) -0.0005(3)
P2 0.0152(3) 0.0160(4) 0.0134(4) -0.0006(3) 0.0049(3) 0.0002(3)
P3 0.0118(3) 0.0146(4) 0.0151(4) -0.0012(3) 0.0051(3) -0.0006(3)
P4 0.0176(3) 0.0182(4) 0.0131(3) -0.0007(3) 0.0031(3) -0.0011(3)
Si1 0.0155(3) 0.0145(4) 0.0144(4) 0.0016(3) 0.0044(3) 0.0008(3)
Si2 0.0145(3) 0.0189(4) 0.0203(4) -0.0012(3) 0.0083(3) 0.0000(3)
C1 0.0150(12) 0.0186(14) 0.0133(14) -0.0028(11) 0.0058(10) -0.0015(11)
C2 0.0136(12) 0.0172(14) 0.0169(14) -0.0025(11) 0.0064(10) 0.0011(11)
C3 0.0205(14) 0.0259(16) 0.0208(16) 0.0009(13) 0.0056(11) 0.0023(12)
C4 0.0178(14) 0.0371(19) 0.0257(17) -0.0056(14) 0.0034(12) -0.0066(13)
C5 0.0237(15) 0.0228(16) 0.0311(18) -0.0058(13) 0.0080(13) -0.0095(13)
C6 0.0245(14) 0.0190(15) 0.0217(16) 0.0001(12) 0.0085(12) -0.0021(12)
C7 0.0297(15) 0.0192(15) 0.0241(16) 0.0068(12) 0.0094(12) 0.0068(13)
C8 0.0196(13) 0.0136(14) 0.0140(14) -0.0015(11) 0.0050(10) -0.0038(11)
C9 0.0220(13) 0.0164(14) 0.0111(13) -0.0025(11) 0.0043(10) -0.0040(11)
C10 0.0217(13) 0.0219(15) 0.0209(15) -0.0018(12) 0.0100(11) -0.0010(12)
C11 0.0345(16) 0.0316(17) 0.0133(14) -0.0004(13) 0.0130(12) -0.0072(14)
C12 0.0335(16) 0.0334(18) 0.0114(14) 0.0041(13) 0.0013(12) -0.0043(14)
C13 0.0210(14) 0.0254(16) 0.0192(15) 0.0028(12) 0.0044(11) 0.0018(12)
C14 0.0173(13) 0.0195(15) 0.0131(13) -0.0021(11) 0.0077(10) -0.0018(11)
C15 0.0249(14) 0.0262(16) 0.0214(16) -0.0021(13) 0.0113(12) 0.0032(13)
C16 0.0282(15) 0.0253(17) 0.0323(18) -0.0031(13) 0.0190(13) -0.0032(13)
C17 0.0232(14) 0.0153(14) 0.0201(15) 0.0060(11) 0.0100(11) 0.0001(12)
C18 0.0357(17) 0.0207(16) 0.0245(17) 0.0053(13) 0.0120(13) 0.0076(13)
C19 0.0371(17) 0.0286(17) 0.0198(16) 0.0056(13) 0.0034(13) 0.0095(14)
C20 0.0142(13) 0.0281(17) 0.0278(17) -0.0035(13) 0.0084(11) 0.0014(12)
C21 0.0174(15) 0.045(2) 0.055(2) -0.0090(17) 0.0125(14) -0.0065(15)
C22 0.0188(15) 0.057(2) 0.037(2) 0.0071(17) 0.0009(13) 0.0101(15)
C23 0.0254(14) 0.0139(14) 0.0165(14) -0.0010(11) 0.0095(11) 0.0025(12)
C24 0.0322(16) 0.0237(17) 0.0338(18) -0.0058(14) 0.0165(14) 0.0031(14)
C25 0.0284(15) 0.0198(16) 0.0357(18) -0.0103(13) 0.0149(13) -0.0046(13)
C26 0.0148(12) 0.0170(14) 0.0129(13) -0.0021(11) 0.0008(10) 0.0022(11)
C27 0.0155(12) 0.0180(15) 0.0162(14) -0.0002(11) 0.0017(10) 0.0017(11)
C28 0.0220(14) 0.0251(16) 0.0258(17) -0.0005(13) 0.0117(12) 0.0032(13)
C29 0.0256(15) 0.0180(15) 0.0260(17) -0.0043(12) 0.0072(12) 0.0075(12)
C30 0.0211(14) 0.0167(15) 0.0286(17) -0.0024(12) 0.0022(12) -0.0007(12)
C31 0.0158(13) 0.0213(15) 0.0209(15) 0.0002(12) 0.0040(11) 0.0003(12)
C32 0.0166(14) 0.0362(19) 0.040(2) -0.0017(15) 0.0108(13) 0.0003(13)
C33 0.0281(15) 0.0179(15) 0.0224(16) -0.0049(12) 0.0159(12) -0.0054(12)
C34 0.0290(15) 0.0207(15) 0.0177(15) -0.0052(12) 0.0111(12) -0.0070(12)
C35 0.0471(18) 0.0234(17) 0.0205(16) -0.0029(13) 0.0109(14) -0.0096(15)
C36 0.072(2) 0.0259(18) 0.0234(17) -0.0086(14) 0.0303(17) -0.0152(17)
C37 0.064(2) 0.0254(18) 0.045(2) -0.0095(16) 0.0437(19) -0.0057(17)
C38 0.0413(18) 0.0227(17) 0.038(2) -0.0055(14) 0.0252(15) -0.0002(14)
C39 0.0205(13) 0.0196(15) 0.0146(14) 0.0012(11) 0.0058(11) -0.0015(12)
C40 0.0245(15) 0.0250(17) 0.0214(16) 0.0045(13) 0.0020(12) 0.0012(13)
C41 0.0311(16) 0.0318(18) 0.0281(18) 0.0089(14) 0.0093(13) -0.0027(14)
C42 0.0119(12) 0.0206(15) 0.0275(16) -0.0033(12) 0.0063(11) -0.0016(11)
C43 0.0156(14) 0.0286(18) 0.056(2) -0.0133(16) 0.0113(14) -0.0038(13)
C44 0.0202(14) 0.0253(17) 0.0400(19) -0.0057(14) 0.0152(13) -0.0009(13)
C45 0.0217(14) 0.0249(17) 0.0204(16) 0.0023(12) -0.0010(11) 0.0012(12)
C46 0.0313(16) 0.0203(16) 0.0358(19) 0.0063(14) 0.0028(14) 0.0026(13)
C47 0.0323(17) 0.0329(19) 0.039(2) 0.0009(15) 0.0104(14) 0.0102(15)
C48 0.0230(14) 0.0229(16) 0.0165(15) -0.0002(12) 0.0002(11) -0.0062(12)
C49 0.0396(18) 0.0266(18) 0.0302(19) -0.0097(14) 0.0047(14) -0.0092(15)
C50 0.0240(15) 0.0323(18) 0.038(2) 0.0020(15) -0.0070(13) -0.0063(14)
C51 0.083(6) 0.043(5) 0.080(6) 0.018(4) 0.041(5) -0.002(5)
C52 0.066(8) 0.046(8) 0.072(6) 0.021(5) 0.022(6) -0.012(6)
C53 0.063(7) 0.054(8) 0.058(5) 0.013(5) 0.013(5) -0.024(5)
C54 0.058(7) 0.039(7) 0.038(5) 0.006(4) 0.008(5) -0.014(5)
C55 0.067(7) 0.042(7) 0.044(5) 0.014(4) 0.013(5) -0.021(5)
C56 0.065(8) 0.045(7) 0.038(5) 0.015(5) -0.007(5) -0.032(6)
C57 0.067(8) 0.054(9) 0.054(6) 0.017(5) -0.006(6) -0.030(6)

loop_
_atom_type_symbol
_atom_type_description
_atom_type_scat_dispersion_real
_atom_type_scat_dispersion_imag
_atom_type_scat_source
C C 0.0033 0.0016 'International Tables Vol C Tables 4.2.6.8 and 6.1.1.4'
H H 0.0000 0.0000 'International Tables Vol C Tables 4.2.6.8 and 6.1.1.4'
Si Si 0.0817 0.0704 'International Tables Vol C Tables 4.2.6.8 and 6.1.1.4'
P P 0.1023 0.0942 'International Tables Vol C Tables 4.2.6.8 and 6.1.1.4'
Cl Cl 0.1484 0.1585 'International Tables Vol C Tables 4.2.6.8 and 6.1.1.4'
Ru Ru -1.2594 0.8363 'International Tables Vol C Tables 4.2.6.8 and 6.1.1.4'

loop_
_geom_angle_atom_site_label_1
_geom_angle_atom_site_label_2
_geom_angle_atom_site_label_3
_geom_angle
P2 Ru1 P1 104.81(3)
P2 Ru1 Si1 80.65(3)
P1 Ru1 Si1 84.13(3)
P2 Ru1 Cl1 147.90(2)
P1 Ru1 Cl1 91.76(2)
Si1 Ru1 Cl1 129.05(3)
P2 Ru1 Cl2 92.04(2)
P1 Ru1 Cl2 159.71(2)
Si1 Ru1 Cl2 87.64(2)
Cl1 Ru1 Cl2 79.12(2)
P3 Ru2 Si2 85.09(3)
P3 Ru2 P4 95.32(3)
Si2 Ru2 P4 80.08(3)
P3 Ru2 Cl2 94.79(2)
Si2 Ru2 Cl2 111.92(3)
P4 Ru2 Cl2 164.94(3)
P3 Ru2 Cl1 171.55(2)
Si2 Ru2 Cl1 92.23(3)
P4 Ru2 Cl1 92.10(2)
Cl2 Ru2 Cl1 78.75(2)
Ru1 Cl1 Ru2 100.31(2)
Ru2 Cl2 Ru1 99.92(2)
C1 P1 C17 106.47(12)
C1 P1 C14 100.65(11)
C17 P1 C14 99.31(11)
C1 P1 Ru1 111.83(9)
C17 P1 Ru1 125.47(8)
C14 P1 Ru1 109.76(8)
C9 P2 C20 107.78(12)
C9 P2 C23 98.72(12)
C20 P2 C23 99.55(12)
C9 P2 Ru1 110.79(9)
C20 P2 Ru1 110.92(9)
C23 P2 Ru1 127.20(8)
C26 P3 C39 102.19(12)
C26 P3 C42 110.95(11)
C39 P3 C42 104.37(12)
C26 P3 Ru2 111.46(9)
C39 P3 Ru2 115.01(8)
C42 P3 Ru2 112.25(9)
C34 P4 C45 106.51(13)
C34 P4 C48 101.53(12)
C45 P4 C48 103.68(12)
C34 P4 Ru2 109.53(9)
C45 P4 Ru2 112.54(9)
C48 P4 Ru2 121.65(9)
C7 Si1 C8 103.86(12)
C7 Si1 C2 107.46(11)
C8 Si1 C2 109.27(11)
C7 Si1 Ru1 119.65(9)
C8 Si1 Ru1 107.98(8)
C2 Si1 Ru1 108.27(8)
C32 Si2 C33 107.60(12)
C32 Si2 C27 107.72(12)
C33 Si2 C27 105.46(12)
C32 Si2 Ru2 119.90(10)
C33 Si2 Ru2 107.34(9)
C27 Si2 Ru2 107.95(8)
C6 C1 C2 120.4(2)
C6 C1 P1 125.3(2)
C2 C1 P1 114.27(18)
C3 C2 C1 117.8(2)
C3 C2 Si1 124.4(2)
C1 C2 Si1 117.50(18)
C4 C3 C2 121.4(3)
C4 C3 H3 119.3
C2 C3 H3 119.3
C5 C4 C3 120.3(3)
C5 C4 H4 119.9
C3 C4 H4 119.9
C4 C5 C6 120.0(3)
C4 C5 H5 120.0
C6 C5 H5 120.0
C5 C6 C1 120.0(3)
C5 C6 H6 120.0
C1 C6 H6 120.0
Si1 C7 H7A 109.5
Si1 C7 H7B 109.5
H7A C7 H7B 109.5
Si1 C7 H7C 109.5
H7A C7 H7C 109.5
H7B C7 H7C 109.5
C13 C8 C9 117.7(2)
C13 C8 Si1 127.1(2)
C9 C8 Si1 115.13(18)
C10 C9 C8 120.7(2)
C10 C9 P2 126.2(2)
C8 C9 P2 112.87(18)
C11 C10 C9 119.8(3)
C11 C10 H10 120.1
C9 C10 H10 120.1
C10 C11 C12 120.1(3)
C10 C11 H11 120.0
C12 C11 H11 120.0
C13 C12 C11 120.3(3)
C13 C12 H12 119.9
C11 C12 H12 119.9
C12 C13 C8 121.4(3)
C12 C13 H13 119.3
C8 C13 H13 119.3
C15 C14 C16 109.4(2)
C15 C14 P1 112.06(17)
C16 C14 P1 114.95(18)
C15 C14 H14 106.6
C16 C14 H14 106.6
P1 C14 H14 106.6
C14 C15 H15A 109.5
C14 C15 H15B 109.5
H15A C15 H15B 109.5
C14 C15 H15C 109.5
H15A C15 H15C 109.5
H15B C15 H15C 109.5
C14 C16 H16A 109.5
C14 C16 H16B 109.5
H16A C16 H16B 109.5
C14 C16 H16C 109.5
H16A C16 H16C 109.5
H16B C16 H16C 109.5
C18 C17 C19 109.7(2)
C18 C17 P1 113.73(18)
C19 C17 P1 109.33(18)
C18 C17 H17 108.0
C19 C17 H17 108.0
P1 C17 H17 108.0
C17 C18 H18A 109.5
C17 C18 H18B 109.5
H18A C18 H18B 109.5
C17 C18 H18C 109.5
H18A C18 H18C 109.5
H18B C18 H18C 109.5
C17 C19 H19A 109.5
C17 C19 H19B 109.5
H19A C19 H19B 109.5
C17 C19 H19C 109.5
H19A C19 H19C 109.5
H19B C19 H19C 109.5
C21 C20 C22 110.6(2)
C21 C20 P2 117.2(2)
C22 C20 P2 109.15(19)
C21 C20 H20 106.4
C22 C20 H20 106.4
P2 C20 H20 106.4
C20 C21 H21A 109.5
C20 C21 H21B 109.5
H21A C21 H21B 109.5
C20 C21 H21C 109.5
H21A C21 H21C 109.5
H21B C21 H21C 109.5
C20 C22 H22A 109.5
C20 C22 H22B 109.5
H22A C22 H22B 109.5
C20 C22 H22C 109.5
H22A C22 H22C 109.5
H22B C22 H22C 109.5
C25 C23 C24 107.4(2)
C25 C23 P2 113.20(18)
C24 C23 P2 115.58(18)
C25 C23 H23 106.7
C24 C23 H23 106.7
P2 C23 H23 106.7
C23 C24 H24A 109.5
C23 C24 H24B 109.5
H24A C24 H24B 109.5
C23 C24 H24C 109.5
H24A C24 H24C 109.5
H24B C24 H24C 109.5
C23 C25 H25A 109.5
C23 C25 H25B 109.5
H25A C25 H25B 109.5
C23 C25 H25C 109.5
H25A C25 H25C 109.5
H25B C25 H25C 109.5
C31 C26 C27 119.3(2)
C31 C26 P3 126.5(2)
C27 C26 P3 114.18(19)
C28 C27 C26 118.5(2)
C28 C27 Si2 123.7(2)
C26 C27 Si2 117.80(19)
C29 C28 C27 121.8(3)
C29 C28 H28 119.1
C27 C28 H28 119.1
C28 C29 C30 119.6(3)
C28 C29 H29 120.2
C30 C29 H29 120.2
C29 C30 C31 120.5(3)
C29 C30 H30 119.7
C31 C30 H30 119.7
C30 C31 C26 120.3(3)
C30 C31 H31 119.8
C26 C31 H31 119.8
Si2 C32 H32A 109.5
Si2 C32 H32B 109.5
H32A C32 H32B 109.5
Si2 C32 H32C 109.5
H32A C32 H32C 109.5
H32B C32 H32C 109.5
C38 C33 C34 118.0(3)
C38 C33 Si2 127.2(2)
C34 C33 Si2 114.75(19)
C35 C34 C33 120.9(3)
C35 C34 P4 126.2(2)
C33 C34 P4 112.81(19)
C36 C35 C34 119.3(3)
C36 C35 H35 120.3
C34 C35 H35 120.3
C37 C36 C35 120.9(3)
C37 C36 H36 119.6
C35 C36 H36 119.6
C36 C37 C38 120.0(3)
C36 C37 H37 120.0
C38 C37 H37 120.0
C37 C38 C33 120.9(3)
C37 C38 H38 119.6
C33 C38 H38 119.6
C40 C39 C41 108.4(2)
C40 C39 P3 110.88(17)
C41 C39 P3 117.16(18)
C40 C39 H39 106.6
C41 C39 H39 106.6
P3 C39 H39 106.6
C39 C40 H40A 109.5
C39 C40 H40B 109.5
H40A C40 H40B 109.5
C39 C40 H40C 109.5
H40A C40 H40C 109.5
H40B C40 H40C 109.5
C39 C41 H41A 109.5
C39 C41 H41B 109.5
H41A C41 H41B 109.5
C39 C41 H41C 109.5
H41A C41 H41C 109.5
H41B C41 H41C 109.5
C43 C42 C44 111.9(2)
C43 C42 P3 120.75(19)
C44 C42 P3 109.31(17)
C43 C42 H42 104.4
C44 C42 H42 104.4
P3 C42 H42 104.4
C42 C43 H43A 109.5
C42 C43 H43B 109.5
H43A C43 H43B 109.5
C42 C43 H43C 109.5
H43A C43 H43C 109.5
H43B C43 H43C 109.5
C42 C44 H44A 109.5
C42 C44 H44B 109.5
H44A C44 H44B 109.5
C42 C44 H44C 109.5
H44A C44 H44C 109.5
H44B C44 H44C 109.5
C47 C45 C46 108.6(2)
C47 C45 P4 109.55(19)
C46 C45 P4 115.57(18)
C47 C45 H45 107.6
C46 C45 H45 107.6
P4 C45 H45 107.6
C45 C46 H46A 109.5
C45 C46 H46B 109.5
H46A C46 H46B 109.5
C45 C46 H46C 109.5
H46A C46 H46C 109.5
H46B C46 H46C 109.5
C45 C47 H47A 109.5
C45 C47 H47B 109.5
H47A C47 H47B 109.5
C45 C47 H47C 109.5
H47A C47 H47C 109.5
H47B C47 H47C 109.5
C49 C48 C50 109.3(2)
C49 C48 P4 114.46(19)
C50 C48 P4 116.3(2)
C49 C48 H48 105.2
C50 C48 H48 105.2
P4 C48 H48 105.2
C48 C49 H49A 109.5
C48 C49 H49B 109.5
H49A C49 H49B 109.5
C48 C49 H49C 109.5
H49A C49 H49C 109.5
H49B C49 H49C 109.5
C48 C50 H50A 109.5
C48 C50 H50B 109.5
H50A C50 H50B 109.5
C48 C50 H50C 109.5
H50A C50 H50C 109.5
H50B C50 H50C 109.5
C53 C52 C57 120.0
C53 C52 H52 120.0
C57 C52 H52 120.0
C54 C53 C52 120.0
C54 C53 H53 120.0
C52 C53 H53 120.0
C53 C54 C55 120.0
C53 C54 H54 120.0
C55 C54 H54 120.0
C56 C55 C54 120.0
C56 C55 C51 120.2(6)
C54 C55 C51 119.7(6)
C57 C56 C55 120.0
C57 C56 H56 120.0
C55 C56 H56 120.0
C56 C57 C52 120.0
C56 C57 H57 120.0
C52 C57 H57 120.0

loop_
_geom_bond_atom_site_label_1
_geom_bond_atom_site_label_2
_geom_bond_distance
Ru1 P2 2.2509(7)
Ru1 P1 2.2634(7)
Ru1 Si1 2.2939(8)
Ru1 Cl1 2.4423(7)
Ru1 Cl2 2.4667(7)
Ru2 P3 2.2527(7)
Ru2 Si2 2.2618(8)
Ru2 P4 2.2620(8)
Ru2 Cl2 2.4590(7)
Ru2 Cl1 2.4691(7)
P1 C1 1.841(2)
P1 C17 1.861(3)
P1 C14 1.877(2)
P2 C9 1.821(3)
P2 C20 1.867(2)
P2 C23 1.888(3)
P3 C26 1.846(3)
P3 C39 1.853(3)
P3 C42 1.872(2)
P4 C34 1.842(3)
P4 C45 1.869(3)
P4 C48 1.907(3)
Si1 C7 1.885(3)
Si1 C8 1.902(3)
Si1 C2 1.905(3)
Si2 C32 1.883(3)
Si2 C33 1.890(3)
Si2 C27 1.898(3)
C1 C6 1.396(3)
C1 C2 1.407(3)
C2 C3 1.398(3)
C3 C4 1.378(4)
C3 H3 0.9500
C4 C5 1.378(4)
C4 H4 0.9500
C5 C6 1.387(3)
C5 H5 0.9500
C6 H6 0.9500
C7 H7A 0.9800
C7 H7B 0.9800
C7 H7C 0.9800
C8 C13 1.401(3)
C8 C9 1.408(3)
C9 C10 1.396(3)
C10 C11 1.383(4)
C10 H10 0.9500
C11 C12 1.386(4)
C11 H11 0.9500
C12 C13 1.374(4)
C12 H12 0.9500
C13 H13 0.9500
C14 C15 1.529(3)
C14 C16 1.534(3)
C14 H14 1.0000
C15 H15A 0.9800
C15 H15B 0.9800
C15 H15C 0.9800
C16 H16A 0.9800
C16 H16B 0.9800
C16 H16C 0.9800
C17 C18 1.524(3)
C17 C19 1.534(3)
C17 H17 1.0000
C18 H18A 0.9800
C18 H18B 0.9800
C18 H18C 0.9800
C19 H19A 0.9800
C19 H19B 0.9800
C19 H19C 0.9800
C20 C21 1.518(4)
C20 C22 1.529(4)
C20 H20 1.0000
C21 H21A 0.9800
C21 H21B 0.9800
C21 H21C 0.9800
C22 H22A 0.9800
C22 H22B 0.9800
C22 H22C 0.9800
C23 C25 1.515(3)
C23 C24 1.538(3)
C23 H23 1.0000
C24 H24A 0.9800
C24 H24B 0.9800
C24 H24C 0.9800
C25 H25A 0.9800
C25 H25B 0.9800
C25 H25C 0.9800
C26 C31 1.399(3)
C26 C27 1.411(3)
C27 C28 1.400(3)
C28 C29 1.374(4)
C28 H28 0.9500
C29 C30 1.380(4)
C29 H29 0.9500
C30 C31 1.390(4)
C30 H30 0.9500
C31 H31 0.9500
C32 H32A 0.9800
C32 H32B 0.9800
C32 H32C 0.9800
C33 C38 1.404(3)
C33 C34 1.405(4)
C34 C35 1.395(4)
C35 C36 1.383(4)
C35 H35 0.9500
C36 C37 1.380(4)
C36 H36 0.9500
C37 C38 1.383(4)
C37 H37 0.9500
C38 H38 0.9500
C39 C40 1.527(3)
C39 C41 1.536(3)
C39 H39 1.0000
C40 H40A 0.9800
C40 H40B 0.9800
C40 H40C 0.9800
C41 H41A 0.9800
C41 H41B 0.9800
C41 H41C 0.9800
C42 C43 1.532(3)
C42 C44 1.537(3)
C42 H42 1.0000
C43 H43A 0.9800
C43 H43B 0.9800
C43 H43C 0.9800
C44 H44A 0.9800
C44 H44B 0.9800
C44 H44C 0.9800
C45 C47 1.525(4)
C45 C46 1.535(4)
C45 H45 1.0000
C46 H46A 0.9800
C46 H46B 0.9800
C46 H46C 0.9800
C47 H47A 0.9800
C47 H47B 0.9800
C47 H47C 0.9800
C48 C49 1.531(4)
C48 C50 1.532(3)
C48 H48 1.0000
C49 H49A 0.9800
C49 H49B 0.9800
C49 H49C 0.9800
C50 H50A 0.9800
C50 H50B 0.9800
C50 H50C 0.9800
C51 C55 1.508(8)
C51 H51A 0.9800
C51 H51B 0.9800
C51 H51C 0.9800
C52 C53 1.3900
C52 C57 1.3900
C52 H52 0.9500
C53 C54 1.3900
C53 H53 0.9500
C54 C55 1.3900
C54 H54 0.9500
C55 C56 1.3900
C56 C57 1.3900
C56 H56 0.9500
C57 H57 0.9500
